data_7131825
loop_
_publ_author_name
'Hikawa, Ryoga'
'Shimogaki, Mio'
'Kano, Taichi'

_publ_section_title
;
 Construction of three contiguous stereocenters through amine-catalyzed
 asymmetric aldol reactions.
;
_journal_issue 54
_journal_name_full 'Chemical communications (Cambridge, England)'
_journal_page_first 8424
_journal_page_last 8427
_journal_paper_doi 10.1039/d3cc01606d
_journal_volume 59
_journal_year 2023
_chemical_absolute_configuration 'CHOOSE rm ad rmad syn or unk'
_chemical_formula_sum 'C15 H31 Br O3 Si'
_chemical_formula_weight 367.40
_space_group_crystal_system monoclinic
_space_group_IT_number 4
_space_group_name_Hall 'P 2yb'
_space_group_name_H-M_alt 'P 1 21 1'
_atom_sites_solution_hydrogens geom
_audit_creation_method SHELXL-2014/7
_audit_update_record
;
2022-07-12 deposited with the CCDC.	2023-06-13 downloaded from the CCDC.
;
_cell_angle_alpha 90
_cell_angle_beta 102.594(7)
_cell_angle_gamma 90
_cell_formula_units_Z 6
_cell_length_a 13.5084(3)
_cell_length_b 8.30240(10)
_cell_length_c 26.1715(5)
_cell_measurement_reflns_used 33768
_cell_measurement_temperature 123(2)
_cell_measurement_theta_max 68.18
_cell_measurement_theta_min 3.35
_cell_volume 2864.57(12)
_computing_cell_refinement 'RAPID AUTO'
_computing_data_collection 'RAPID AUTO (Rigaku, ????)'
_computing_data_reduction 'RAPID AUTO'
_computing_structure_refinement 'SHELXL-2014/7 (Sheldrick, 2014)'
_diffrn_ambient_temperature 123(2)
_diffrn_detector_area_resol_mean 10.000
_diffrn_measured_fraction_theta_full 0.999
_diffrn_measured_fraction_theta_max 0.998
_diffrn_measurement_device_type 'Rigaku R-AXIS RAPID'
_diffrn_measurement_method \w
_diffrn_radiation_type CuK\a
_diffrn_radiation_wavelength 1.54187
_diffrn_reflns_av_R_equivalents 0.0411
_diffrn_reflns_av_unetI/netI 0.0359
_diffrn_reflns_Laue_measured_fraction_full 0.999
_diffrn_reflns_Laue_measured_fraction_max 0.998
_diffrn_reflns_limit_h_max 16
_diffrn_reflns_limit_h_min -16
_diffrn_reflns_limit_k_max 9
_diffrn_reflns_limit_k_min -9
_diffrn_reflns_limit_l_max 31
_diffrn_reflns_limit_l_min -31
_diffrn_reflns_number 33091
_diffrn_reflns_point_group_measured_fraction_full 0.966
_diffrn_reflns_point_group_measured_fraction_max 0.965
_diffrn_reflns_theta_full 67.687
_diffrn_reflns_theta_max 68.177
_diffrn_reflns_theta_min 3.352
_exptl_absorpt_coefficient_mu 3.571
_exptl_absorpt_correction_T_max 0.149
_exptl_absorpt_correction_T_min 0.102
_exptl_absorpt_correction_type multi-scan
_exptl_absorpt_process_details 'ABSCOR (Rigaku, 1995)'
_exptl_crystal_colour colorless
_exptl_crystal_density_diffrn 1.278
_exptl_crystal_density_method 'not measured'
_exptl_crystal_description block
_exptl_crystal_F_000 1164
_exptl_crystal_recrystallization_method 'Re-crystallisation from solvent: dichloromethane hexane'
_exptl_crystal_size_max 0.495
_exptl_crystal_size_mid 0.429
_exptl_crystal_size_min 0.400
_refine_diff_density_max 2.012
_refine_diff_density_min -0.574
_refine_diff_density_rms 0.210
_refine_ls_abs_structure_details
;
 Flack x determined using 4240 quotients [(I+)-(I-)]/[(I+)+(I-)]
 (Parsons, Flack and Wagner, Acta Cryst. B69 (2013) 249-259).
;
_refine_ls_abs_structure_Flack 0.036(5)
_refine_ls_extinction_method none
_refine_ls_goodness_of_fit_ref 1.182
_refine_ls_hydrogen_treatment constr
_refine_ls_matrix_type full
_refine_ls_number_parameters 629
_refine_ls_number_reflns 10061
_refine_ls_number_restraints 13
_refine_ls_restrained_S_all 1.181
_refine_ls_R_factor_all 0.0384
_refine_ls_R_factor_gt 0.0380
_refine_ls_shift/su_max 0.001
_refine_ls_shift/su_mean 0.000
_refine_ls_structure_factor_coef Fsqd
_refine_ls_weighting_details 'w=1/[\s^2^(Fo^2^)+(0.0544P)^2^+0.0551P] where P=(Fo^2^+2Fc^2^)/3'
_refine_ls_weighting_scheme calc
_refine_ls_wR_factor_gt 0.0891
_refine_ls_wR_factor_ref 0.0895
_reflns_Friedel_coverage 0.797
_reflns_Friedel_fraction_full 0.928
_reflns_Friedel_fraction_max 0.926
_reflns_number_gt 9887
_reflns_number_total 10061
_reflns_threshold_expression 'I > 2\s(I)'
_cod_data_source_file d3cc01606d2.cif
_cod_data_source_block yg0128_a
_cod_original_sg_symbol_H-M 'P 21'
_cod_database_code 7131825
_shelx_shelxl_version_number 2014/7
_shelx_space_group_comment
;
The symmetry employed for this shelxl refinement is uniquely defined
by the following loop, which should always be used as a source of
symmetry information in preference to the above space-group names.
They are only intended as comments.
;

loop_
_space_group_symop_operation_xyz
'x, y, z'
'-x, y+1/2, -z'

loop_
_atom_site_label
_atom_site_type_symbol
_atom_site_fract_x
_atom_site_fract_y
_atom_site_fract_z
_atom_site_U_iso_or_equiv
_atom_site_adp_type
_atom_site_occupancy
_atom_site_site_symmetry_order
_atom_site_calc_flag
_atom_site_refinement_flags_posn
_atom_site_refinement_flags_adp
_atom_site_refinement_flags_occupancy
_atom_site_disorder_assembly
_atom_site_disorder_group
C1 C 0.8613(4) -0.4713(6) 0.42980(18) 0.0466(11) Uani 1 1 d . . . . .
H1 H 0.8144 -0.5344 0.4456 0.070 Uiso 1 1 calc R U . . .
H2 H 0.9187 -0.5390 0.4262 0.070 Uiso 1 1 calc R U . . .
H3 H 0.8259 -0.4330 0.3952 0.070 Uiso 1 1 calc R U . . .
C2 C 0.8997(3) -0.3278(6) 0.46463(16) 0.0348(10) Uani 1 1 d . . . . .
H4 H 0.9489 -0.2668 0.4491 0.042 Uiso 1 1 calc R U . . .
H5 H 0.9358 -0.3673 0.4994 0.042 Uiso 1 1 calc R U . . .
C3 C 0.8141(3) -0.2149(5) 0.47154(14) 0.0269(8) Uani 1 1 d . . . . .
H6 H 0.7786 -0.1747 0.4367 0.032 Uiso 1 1 calc R U . . .
H7 H 0.7644 -0.2766 0.4865 0.032 Uiso 1 1 calc R U . . .
C4 C 0.8512(3) -0.0720(5) 0.50685(14) 0.0268(8) Uani 1 1 d . . . . .
H8 H 0.8954 -0.1121 0.5396 0.032 Uiso 1 1 calc R U . . .
H9 H 0.8930 -0.0021 0.4893 0.032 Uiso 1 1 calc R U . . .
C5 C 0.7669(3) 0.0293(5) 0.52076(13) 0.0241(7) Uani 1 1 d . . . . .
H67 H 0.7235 -0.0419 0.5376 0.029 Uiso 1 1 calc R U . . .
C6 C 0.8033(3) 0.1716(5) 0.55720(13) 0.0233(7) Uani 1 1 d . . . . .
H68 H 0.8277 0.2574 0.5361 0.028 Uiso 1 1 calc R U . . .
C7 C 0.7151(3) 0.2423(4) 0.57877(13) 0.0222(7) Uani 1 1 d . . . . .
H69 H 0.6624 0.2857 0.5490 0.027 Uiso 1 1 calc R U . . .
C8 C 0.7552(3) 0.3794(5) 0.61650(14) 0.0255(8) Uani 1 1 d . . . . .
C9 C 0.7750(3) 0.5358(5) 0.59177(16) 0.0351(9) Uani 1 1 d . . . . .
H10 H 0.7103 0.5848 0.5745 0.053 Uiso 1 1 calc R U . . .
H11 H 0.8161 0.5159 0.5659 0.053 Uiso 1 1 calc R U . . .
H12 H 0.8114 0.6089 0.6188 0.053 Uiso 1 1 calc R U . . .
Br1 Br 0.68232(3) 0.12011(5) 0.45572(2) 0.03685(13) Uani 1 1 d . . . . .
O1 O 0.88520(17) 0.1281(4) 0.59825(9) 0.0275(6) Uani 1 1 d . . . . .
H70 H 0.8683 0.0493 0.6146 0.041 Uiso 1 1 calc R U . . .
O2 O 0.67154(17) 0.1187(3) 0.60402(9) 0.0238(5) Uani 1 1 d . . . . .
Si1 Si 0.54875(7) 0.11415(14) 0.60447(4) 0.0255(2) Uani 1 1 d . . . . .
C10 C 0.5091(4) 0.3166(6) 0.62332(19) 0.0438(11) Uani 1 1 d . . . . .
H13 H 0.5559 0.3527 0.6553 0.066 Uiso 1 1 calc R U . . .
H14 H 0.4403 0.3102 0.6295 0.066 Uiso 1 1 calc R U . . .
H15 H 0.5104 0.3933 0.5950 0.066 Uiso 1 1 calc R U . . .
C11 C 0.4743(3) 0.0598(7) 0.53781(14) 0.0418(11) Uani 1 1 d . . . . .
H16 H 0.4803 0.1462 0.5131 0.063 Uiso 1 1 calc R U . . .
H17 H 0.4028 0.0455 0.5390 0.063 Uiso 1 1 calc R U . . .
H18 H 0.5008 -0.0406 0.5263 0.063 Uiso 1 1 calc R U . . .
C12 C 0.5374(3) -0.0454(5) 0.65347(15) 0.0308(9) Uani 1 1 d . . . . .
C13 C 0.5958(4) 0.0094(7) 0.70836(16) 0.0498(14) Uani 1 1 d . . . . .
H19 H 0.6019 -0.0814 0.7328 0.075 Uiso 1 1 calc R U . . .
H20 H 0.5587 0.0973 0.7208 0.075 Uiso 1 1 calc R U . . .
H21 H 0.6635 0.0468 0.7062 0.075 Uiso 1 1 calc R U . . .
C14 C 0.5831(4) -0.2025(6) 0.63878(19) 0.0450(11) Uani 1 1 d . . . . .
H22 H 0.6555 -0.1869 0.6401 0.068 Uiso 1 1 calc R U . . .
H23 H 0.5487 -0.2343 0.6033 0.068 Uiso 1 1 calc R U . . .
H24 H 0.5745 -0.2872 0.6635 0.068 Uiso 1 1 calc R U . . .
C15 C 0.4254(3) -0.0741(6) 0.65476(16) 0.0417(11) Uani 1 1 d . . . . .
H25 H 0.3876 -0.1046 0.6197 0.063 Uiso 1 1 calc R U . . .
H26 H 0.3965 0.0248 0.6659 0.063 Uiso 1 1 calc R U . . .
H27 H 0.4207 -0.1609 0.6795 0.063 Uiso 1 1 calc R U . . .
O3 O 0.7681(2) 0.3625(4) 0.66332(10) 0.0340(6) Uani 1 1 d . . . . .
C16 C 0.8105(4) 0.0143(8) 0.8973(2) 0.0670(18) Uani 1 1 d . . . . .
H28 H 0.8573 -0.0514 0.8823 0.101 Uiso 1 1 calc R U . . .
H29 H 0.7514 -0.0504 0.9002 0.101 Uiso 1 1 calc R U . . .
H30 H 0.8451 0.0520 0.9321 0.101 Uiso 1 1 calc R U . . .
C17 C 0.7763(3) 0.1584(7) 0.86210(19) 0.0467(12) Uani 1 1 d . . . . .
H31 H 0.7260 0.2208 0.8764 0.056 Uiso 1 1 calc R U . . .
H32 H 0.7423 0.1195 0.8269 0.056 Uiso 1 1 calc R U . . .
C18 C 0.8637(3) 0.2692(5) 0.85698(15) 0.0324(9) Uani 1 1 d . . . . .
H33 H 0.8989 0.3062 0.8922 0.039 Uiso 1 1 calc R U . . .
H34 H 0.9131 0.2079 0.8417 0.039 Uiso 1 1 calc R U . . .
C19 C 0.8279(3) 0.4145(5) 0.82286(15) 0.0319(9) Uani 1 1 d . . . . .
H35 H 0.7910 0.4872 0.8422 0.038 Uiso 1 1 calc R U . . .
H36 H 0.7789 0.3774 0.7912 0.038 Uiso 1 1 calc R U . . .
C20 C 0.9108(3) 0.5110(5) 0.80557(13) 0.0262(8) Uani 1 1 d . . . . .
H71 H 0.9470 0.4386 0.7852 0.031 Uiso 1 1 calc R U . . .
C21 C 0.8707(3) 0.6565(5) 0.77170(14) 0.0267(8) Uani 1 1 d . . . . .
H72 H 0.8522 0.7411 0.7952 0.032 Uiso 1 1 calc R U . . .
C22 C 0.9527(3) 0.7281(5) 0.74545(14) 0.0245(8) Uani 1 1 d . . . . .
H73 H 1.0115 0.7653 0.7731 0.029 Uiso 1 1 calc R U . . .
C23 C 0.9076(3) 0.8721(5) 0.71157(15) 0.0269(8) Uani 1 1 d . . . . .
C24 C 0.8891(3) 1.0218(5) 0.73987(17) 0.0395(10) Uani 1 1 d . . . . .
H37 H 0.8639 1.1069 0.7144 0.059 Uiso 1 1 calc R U . . .
H38 H 0.9527 1.0569 0.7629 0.059 Uiso 1 1 calc R U . . .
H39 H 0.8388 0.9998 0.7608 0.059 Uiso 1 1 calc R U . . .
Br2 Br 1.00942(4) 0.59107(6) 0.86733(2) 0.04431(14) Uani 1 1 d . . . . .
O4 O 0.78306(17) 0.6197(4) 0.73366(9) 0.0287(6) Uani 1 1 d . . . . .
H74 H 0.7956 0.5437 0.7148 0.043 Uiso 1 1 calc R U . . .
O5 O 0.98534(17) 0.6077(3) 0.71511(9) 0.0248(5) Uani 1 1 d . . . . .
Si2 Si 1.08713(7) 0.61385(14) 0.68916(3) 0.0254(2) Uani 1 1 d . . . . .
C25 C 1.1515(3) 0.8140(6) 0.70214(17) 0.0408(11) Uani 1 1 d . . . . .
H40 H 1.1082 0.8976 0.6824 0.061 Uiso 1 1 calc R U . . .
H41 H 1.2164 0.8109 0.6912 0.061 Uiso 1 1 calc R U . . .
H42 H 1.1635 0.8383 0.7396 0.061 Uiso 1 1 calc R U . . .
C26 C 1.0463(3) 0.5803(6) 0.61768(14) 0.0423(12) Uani 1 1 d . . . . .
H43 H 1.0119 0.4760 0.6112 0.063 Uiso 1 1 calc R U . . .
H44 H 1.1058 0.5810 0.6019 0.063 Uiso 1 1 calc R U . . .
H45 H 0.9996 0.6663 0.6021 0.063 Uiso 1 1 calc R U . . .
C27 C 1.1736(3) 0.4473(6) 0.72079(16) 0.0322(9) Uani 1 1 d . . . . .
C28 C 1.2623(3) 0.4266(7) 0.69303(18) 0.0494(13) Uani 1 1 d . . . . .
H46 H 1.3007 0.5275 0.6952 0.074 Uiso 1 1 calc R U . . .
H47 H 1.2356 0.3991 0.6562 0.074 Uiso 1 1 calc R U . . .
H48 H 1.3070 0.3402 0.7100 0.074 Uiso 1 1 calc R U . . .
C29 C 1.2145(3) 0.4832(6) 0.77851(15) 0.0440(11) Uani 1 1 d . . . . .
H49 H 1.1577 0.5011 0.7956 0.066 Uiso 1 1 calc R U . . .
H50 H 1.2570 0.5800 0.7821 0.066 Uiso 1 1 calc R U . . .
H51 H 1.2550 0.3918 0.7950 0.066 Uiso 1 1 calc R U . . .
C30 C 1.1140(4) 0.2888(5) 0.7158(2) 0.0456(11) Uani 1 1 d . . . . .
H52 H 1.1600 0.2002 0.7297 0.068 Uiso 1 1 calc R U . . .
H53 H 1.0833 0.2684 0.6789 0.068 Uiso 1 1 calc R U . . .
H54 H 1.0605 0.2965 0.7357 0.068 Uiso 1 1 calc R U . . .
O6 O 0.8913(2) 0.8638(4) 0.66416(11) 0.0354(7) Uani 1 1 d . . . . .
C31 C 0.5435(3) 0.4621(6) 0.77284(18) 0.0455(12) Uani 1 1 d . . . . .
H55 H 0.4909 0.4055 0.7863 0.068 Uiso 1 1 calc R U . . .
H56 H 0.6004 0.3889 0.7728 0.068 Uiso 1 1 calc R U . . .
H57 H 0.5153 0.4991 0.7371 0.068 Uiso 1 1 calc R U . . .
C32 C 0.5804(3) 0.6057(5) 0.80738(15) 0.0322(8) Uani 1 1 d . . . . .
H58 H 0.6327 0.6634 0.7932 0.039 Uiso 1 1 calc R U . . .
H59 H 0.6126 0.5671 0.8429 0.039 Uiso 1 1 calc R U . . .
C33 C 0.4956(3) 0.7221(5) 0.81122(14) 0.0277(8) Uani 1 1 d . . . . .
H60 H 0.4433 0.6642 0.8253 0.033 Uiso 1 1 calc R U . . .
H61 H 0.4635 0.7606 0.7757 0.033 Uiso 1 1 calc R U . . .
C34 C 0.5321(3) 0.8667(5) 0.84592(14) 0.0266(8) Uani 1 1 d . . . . .
H62 H 0.5757 0.8283 0.8791 0.032 Uiso 1 1 calc R U . . .
H63 H 0.5741 0.9359 0.8283 0.032 Uiso 1 1 calc R U . . .
C35 C 0.4464(3) 0.9674(5) 0.85852(13) 0.0249(8) Uani 1 1 d . . . . .
H75 H 0.4037 0.8965 0.8759 0.030 Uiso 1 1 calc R U . . .
C36 C 0.4810(2) 1.1122(5) 0.89400(12) 0.0237(7) Uani 1 1 d . . . . .
H76 H 0.5044 1.1975 0.8724 0.028 Uiso 1 1 calc R U . . .
C37 C 0.3918(3) 1.1827(5) 0.91568(13) 0.0257(8) Uani 1 1 d . . . . .
H77 H 0.3360 1.2200 0.8864 0.031 Uiso 0.647(6) 1 calc R U P A 1
H78 H 0.3423 1.2294 0.8852 0.031 Uiso 0.353(6) 1 calc R U P A 2
C38 C 0.4318(3) 1.3215(5) 0.95222(14) 0.0281(8) Uani 1 1 d . . . . .
C39 C 0.4633(5) 1.4708(6) 0.9278(2) 0.0572(15) Uani 1 1 d . . . . .
H64 H 0.4832 1.5537 0.9547 0.086 Uiso 1 1 calc R U . . .
H65 H 0.4065 1.5102 0.9008 0.086 Uiso 1 1 calc R U . . .
H66 H 0.5209 1.4461 0.9119 0.086 Uiso 1 1 calc R U . . .
Br3 Br 0.36077(3) 1.05199(6) 0.79312(2) 0.03601(12) Uani 1 1 d . . . . .
O7 O 0.56265(17) 1.0741(3) 0.93557(9) 0.0278(6) Uani 1 1 d . . . . .
H79 H 0.5469 0.9953 0.9523 0.042 Uiso 1 1 calc R U . . .
O8 O 0.344(3) 1.082(4) 0.9371(14) 0.016(4) Uani 0.353(6) 1 d . . P A 2
Si3 Si 0.23895(14) 0.9842(3) 0.94029(6) 0.0252(7) Uani 0.647(6) 1 d . . P A 1
C40 C 0.161(4) 1.025(6) 0.8649(13) 0.037(2) Uani 0.353(6) 1 d . U P A 2
H104 H 0.1754 1.1078 0.8410 0.056 Uiso 0.353(6) 1 calc R U P A 2
H105 H 0.0873 1.0123 0.8603 0.056 Uiso 0.353(6) 1 calc R U P A 2
H106 H 0.1906 0.9222 0.8573 0.056 Uiso 0.353(6) 1 calc R U P A 2
C41 C 0.2553(12) 0.7674(18) 0.9555(5) 0.042(3) Uani 0.647(6) 1 d . . P A 1
H80 H 0.1888 0.7179 0.9538 0.063 Uiso 0.647(6) 1 calc R U P A 1
H81 H 0.2884 0.7155 0.9300 0.063 Uiso 0.647(6) 1 calc R U P A 1
H82 H 0.2975 0.7538 0.9908 0.063 Uiso 0.647(6) 1 calc R U P A 1
C42 C 0.1784(4) 1.0891(9) 0.9893(2) 0.0334(16) Uani 0.647(6) 1 d . . P A 1
C43 C 0.2460(9) 1.0810(13) 1.0442(4) 0.044(2) Uani 0.647(6) 1 d . . P A 1
H83 H 0.2584 0.9681 1.0545 0.066 Uiso 0.647(6) 1 calc R U P A 1
H84 H 0.3107 1.1345 1.0443 0.066 Uiso 0.647(6) 1 calc R U P A 1
H85 H 0.2123 1.1352 1.0689 0.066 Uiso 0.647(6) 1 calc R U P A 1
C44 C 0.1603(8) 1.2686(14) 0.9742(4) 0.055(3) Uani 0.647(6) 1 d . . P A 1
H86 H 0.1169 1.2765 0.9390 0.082 Uiso 0.647(6) 1 calc R U P A 1
H87 H 0.1270 1.3218 0.9994 0.082 Uiso 0.647(6) 1 calc R U P A 1
H88 H 0.2255 1.3211 0.9747 0.082 Uiso 0.647(6) 1 calc R U P A 1
C45 C 0.0761(7) 1.0042(17) 0.9900(4) 0.065(4) Uani 0.647(6) 1 d . . P A 1
H89 H 0.0320 1.0087 0.9549 0.098 Uiso 0.647(6) 1 calc R U P A 1
H90 H 0.0889 0.8916 1.0005 0.098 Uiso 0.647(6) 1 calc R U P A 1
H91 H 0.0430 1.0590 1.0149 0.098 Uiso 0.647(6) 1 calc R U P A 1
O9 O 0.4373(2) 1.3115(4) 0.99889(10) 0.0358(7) Uani 1 1 d . . . . .
Si4 Si 0.2189(3) 1.0877(6) 0.93681(12) 0.0293(12) Uani 0.353(6) 1 d . . P A 2
C46 C 0.2021(10) 0.931(2) 0.9869(5) 0.047(4) Uani 0.353(6) 1 d . . P A 2
C47 C 0.2609(19) 0.989(3) 1.0430(8) 0.073(7) Uani 0.353(6) 1 d . . P A 2
H92 H 0.3325 1.0059 1.0427 0.110 Uiso 0.353(6) 1 calc R U P A 2
H93 H 0.2312 1.0895 1.0521 0.110 Uiso 0.353(6) 1 calc R U P A 2
H94 H 0.2554 0.9059 1.0690 0.110 Uiso 0.353(6) 1 calc R U P A 2
O10 O 0.3563(16) 1.048(2) 0.9449(8) 0.024(3) Uani 0.647(6) 1 d . . P A 1
C48 C 0.0922(15) 0.903(3) 0.9856(7) 0.056(5) Uani 0.353(6) 1 d . . P A 2
H95 H 0.0610 1.0039 0.9936 0.084 Uiso 0.353(6) 1 calc R U P A 2
H96 H 0.0581 0.8655 0.9507 0.084 Uiso 0.353(6) 1 calc R U P A 2
H97 H 0.0856 0.8215 1.0117 0.084 Uiso 0.353(6) 1 calc R U P A 2
C49 C 0.1847(15) 1.297(2) 0.9543(8) 0.055(5) Uani 0.353(6) 1 d . . P A 2
H98 H 0.1121 1.3011 0.9542 0.082 Uiso 0.353(6) 1 calc R U P A 2
H99 H 0.2241 1.3246 0.9892 0.082 Uiso 0.353(6) 1 calc R U P A 2
H100 H 0.1999 1.3733 0.9286 0.082 Uiso 0.353(6) 1 calc R U P A 2
C50 C 0.1526(17) 1.018(3) 0.8753(6) 0.037(2) Uani 0.647(6) 1 d . U P A 1
H107 H 0.1485 1.1330 0.8674 0.056 Uiso 0.647(6) 1 calc R U P A 1
H108 H 0.0849 0.9766 0.8759 0.056 Uiso 0.647(6) 1 calc R U P A 1
H109 H 0.1790 0.9605 0.8483 0.056 Uiso 0.647(6) 1 calc R U P A 1
C51 C 0.244(2) 0.769(4) 0.9742(9) 0.055(7) Uani 0.353(6) 1 d . . P A 2
H101 H 0.3162 0.7795 0.9744 0.082 Uiso 0.353(6) 1 calc R U P A 2
H102 H 0.2348 0.6891 1.0004 0.082 Uiso 0.353(6) 1 calc R U P A 2
H103 H 0.2074 0.7332 0.9394 0.082 Uiso 0.353(6) 1 calc R U P A 2

loop_
_atom_site_aniso_label
_atom_site_aniso_U_11
_atom_site_aniso_U_22
_atom_site_aniso_U_33
_atom_site_aniso_U_23
_atom_site_aniso_U_13
_atom_site_aniso_U_12
C1 0.047(3) 0.037(3) 0.054(3) -0.014(2) 0.006(2) 0.010(2)
C2 0.032(2) 0.036(2) 0.037(2) -0.0091(19) 0.0102(18) 0.0051(18)
C3 0.027(2) 0.029(2) 0.0255(18) -0.0008(16) 0.0055(15) 0.0015(16)
C4 0.0258(19) 0.029(2) 0.0249(18) 0.0011(16) 0.0046(15) 0.0029(16)
C5 0.0265(18) 0.026(2) 0.0186(16) 0.0033(15) 0.0027(14) 0.0028(16)
C6 0.0246(18) 0.0227(18) 0.0228(17) 0.0014(15) 0.0055(14) -0.0011(15)
C7 0.0225(17) 0.0205(18) 0.0229(17) 0.0011(14) 0.0032(14) -0.0010(15)
C8 0.0215(18) 0.026(2) 0.0286(19) -0.0028(16) 0.0047(15) 0.0002(15)
C9 0.042(2) 0.023(2) 0.041(2) -0.0042(18) 0.0109(18) -0.0066(18)
Br1 0.0420(2) 0.0381(3) 0.02489(19) -0.00286(18) -0.00486(16) 0.0112(2)
O1 0.0226(12) 0.0326(15) 0.0258(12) -0.0006(12) 0.0019(10) -0.0008(12)
O2 0.0242(12) 0.0207(12) 0.0270(11) 0.0013(11) 0.0064(9) -0.0021(11)
Si1 0.0240(5) 0.0269(5) 0.0254(5) -0.0006(5) 0.0051(4) 0.0009(5)
C10 0.042(3) 0.034(2) 0.059(3) 0.000(2) 0.018(2) 0.013(2)
C11 0.035(2) 0.059(3) 0.0294(19) 0.001(2) 0.0018(17) -0.007(2)
C12 0.030(2) 0.036(2) 0.0259(19) 0.0001(17) 0.0056(16) -0.0041(18)
C13 0.045(3) 0.076(4) 0.026(2) 0.007(2) 0.0016(19) -0.018(3)
C14 0.044(3) 0.032(2) 0.060(3) 0.006(2) 0.014(2) 0.002(2)
C15 0.034(2) 0.057(3) 0.036(2) -0.004(2) 0.0101(19) -0.014(2)
O3 0.0419(16) 0.0328(16) 0.0257(14) -0.0058(12) 0.0039(12) -0.0044(13)
C16 0.042(3) 0.068(4) 0.084(4) 0.039(3) -0.002(3) -0.015(3)
C17 0.030(2) 0.055(3) 0.054(3) 0.019(2) 0.007(2) -0.005(2)
C18 0.028(2) 0.037(2) 0.032(2) 0.0066(18) 0.0066(16) -0.0003(18)
C19 0.026(2) 0.039(2) 0.030(2) 0.0046(18) 0.0049(16) 0.0002(18)
C20 0.0240(18) 0.034(2) 0.0192(17) -0.0020(15) 0.0009(14) -0.0017(16)
C21 0.0268(18) 0.029(2) 0.0248(18) -0.0037(16) 0.0062(15) 0.0004(16)
C22 0.0260(18) 0.0232(19) 0.0234(17) -0.0032(15) 0.0035(14) 0.0001(15)
C23 0.0245(19) 0.0235(19) 0.031(2) -0.0014(16) 0.0016(15) -0.0009(15)
C24 0.042(2) 0.030(2) 0.047(2) -0.003(2) 0.011(2) 0.005(2)
Br2 0.0471(3) 0.0508(3) 0.0277(2) 0.0043(2) -0.00798(17) -0.0137(2)
O4 0.0235(12) 0.0356(15) 0.0261(12) -0.0020(12) 0.0033(10) 0.0028(12)
O5 0.0251(12) 0.0222(12) 0.0277(12) -0.0016(12) 0.0073(10) 0.0021(12)
Si2 0.0245(5) 0.0266(5) 0.0245(4) 0.0032(4) 0.0043(4) 0.0016(4)
C25 0.041(3) 0.035(3) 0.048(3) 0.006(2) 0.011(2) -0.007(2)
C26 0.041(2) 0.059(3) 0.0278(19) 0.001(2) 0.0087(16) 0.011(2)
C27 0.026(2) 0.037(2) 0.032(2) 0.0043(19) 0.0029(17) 0.0045(18)
C28 0.035(2) 0.063(3) 0.051(3) 0.012(3) 0.013(2) 0.022(2)
C29 0.044(3) 0.052(3) 0.031(2) 0.008(2) -0.0028(19) 0.012(2)
C30 0.043(3) 0.027(2) 0.064(3) 0.005(2) 0.006(2) 0.007(2)
O6 0.0429(17) 0.0291(15) 0.0303(15) 0.0030(12) -0.0007(12) 0.0036(13)
C31 0.041(3) 0.039(3) 0.054(3) -0.013(2) 0.006(2) 0.009(2)
C32 0.0285(19) 0.032(2) 0.036(2) -0.0052(19) 0.0073(15) 0.0034(18)
C33 0.0261(19) 0.029(2) 0.0267(19) -0.0006(16) 0.0038(15) 0.0024(16)
C34 0.0234(18) 0.031(2) 0.0242(18) 0.0016(16) 0.0023(15) 0.0024(16)
C35 0.0245(19) 0.028(2) 0.0207(18) 0.0029(15) 0.0024(15) 0.0029(16)
C36 0.0220(16) 0.0272(18) 0.0218(16) 0.0012(16) 0.0045(13) -0.0031(16)
C37 0.0239(18) 0.030(2) 0.0220(17) 0.0003(16) 0.0035(14) -0.0004(16)
C38 0.028(2) 0.028(2) 0.0271(19) 0.0004(16) 0.0032(15) 0.0018(16)
C39 0.092(4) 0.037(3) 0.048(3) -0.006(2) 0.026(3) -0.018(3)
Br3 0.0373(2) 0.0426(3) 0.0233(2) -0.00256(17) -0.00395(15) 0.01346(19)
O7 0.0239(12) 0.0320(17) 0.0247(12) 0.0015(12) -0.0005(10) -0.0019(11)
O8 0.018(7) 0.011(10) 0.018(9) 0.009(6) 0.004(7) 0.001(6)
Si3 0.0228(9) 0.0297(17) 0.0224(8) -0.0016(8) 0.0033(6) -0.0041(8)
C40 0.037(5) 0.066(4) 0.012(7) 0.000(6) 0.012(4) -0.018(3)
C41 0.038(5) 0.032(5) 0.056(8) 0.008(6) 0.010(6) -0.011(4)
C42 0.023(3) 0.052(5) 0.024(3) -0.006(3) 0.003(2) -0.002(3)
C43 0.040(4) 0.072(7) 0.020(3) 0.005(5) 0.003(3) -0.001(5)
C44 0.058(7) 0.064(7) 0.040(5) -0.011(5) 0.005(4) 0.024(5)
C45 0.027(4) 0.133(11) 0.040(4) -0.026(6) 0.017(3) -0.023(6)
O9 0.0457(17) 0.0331(16) 0.0271(14) -0.0053(13) 0.0051(13) -0.0072(14)
Si4 0.0236(15) 0.030(3) 0.0339(17) -0.0008(15) 0.0063(12) -0.0001(16)
C46 0.036(7) 0.077(11) 0.026(6) 0.010(7) 0.000(5) -0.013(7)
C47 0.068(14) 0.11(2) 0.039(10) 0.023(14) 0.009(9) -0.019(16)
O10 0.029(6) 0.021(7) 0.020(5) 0.009(4) 0.003(4) 0.000(4)
C48 0.059(11) 0.074(13) 0.043(9) -0.009(9) 0.026(8) -0.021(10)
C49 0.057(11) 0.031(9) 0.081(16) 0.000(9) 0.026(11) 0.014(7)
C50 0.037(5) 0.066(4) 0.012(7) 0.000(6) 0.012(4) -0.018(3)
C51 0.046(12) 0.052(12) 0.064(17) 0.039(13) 0.007(11) 0.003(9)

loop_
_atom_type_symbol
_atom_type_description
_atom_type_scat_dispersion_real
_atom_type_scat_dispersion_imag
_atom_type_scat_source
C C 0.0181 0.0091 'International Tables Vol C Tables 4.2.6.8 and 6.1.1.4'
H H 0.0000 0.0000 'International Tables Vol C Tables 4.2.6.8 and 6.1.1.4'
O O 0.0492 0.0322 'International Tables Vol C Tables 4.2.6.8 and 6.1.1.4'
Si Si 0.2541 0.3302 'International Tables Vol C Tables 4.2.6.8 and 6.1.1.4'
Br Br -0.6763 1.2805 'International Tables Vol C Tables 4.2.6.8 and 6.1.1.4'

loop_
_geom_angle_atom_site_label_1
_geom_angle_atom_site_label_2
_geom_angle_atom_site_label_3
_geom_angle
_geom_angle_site_symmetry_1
_geom_angle_site_symmetry_3
_geom_angle_publ_flag
C2 C1 H1 109.5 . . ?
C2 C1 H2 109.5 . . ?
H1 C1 H2 109.5 . . ?
C2 C1 H3 109.5 . . ?
H1 C1 H3 109.5 . . ?
H2 C1 H3 109.5 . . ?
C1 C2 C3 112.5(3) . . ?
C1 C2 H4 109.1 . . ?
C3 C2 H4 109.1 . . ?
C1 C2 H5 109.1 . . ?
C3 C2 H5 109.1 . . ?
H4 C2 H5 107.8 . . ?
C4 C3 C2 113.1(3) . . ?
C4 C3 H6 109.0 . . ?
C2 C3 H6 109.0 . . ?
C4 C3 H7 109.0 . . ?
C2 C3 H7 109.0 . . ?
H6 C3 H7 107.8 . . ?
C5 C4 C3 114.3(3) . . ?
C5 C4 H8 108.7 . . ?
C3 C4 H8 108.7 . . ?
C5 C4 H9 108.7 . . ?
C3 C4 H9 108.7 . . ?
H8 C4 H9 107.6 . . ?
C4 C5 C6 114.8(3) . . ?
C4 C5 Br1 109.0(2) . . ?
C6 C5 Br1 106.7(3) . . ?
C4 C5 H67 108.7 . . ?
C6 C5 H67 108.7 . . ?
Br1 C5 H67 108.7 . . ?
O1 C6 C5 111.6(3) . . ?
O1 C6 C7 111.1(3) . . ?
C5 C6 C7 110.7(3) . . ?
O1 C6 H68 107.8 . . ?
C5 C6 H68 107.8 . . ?
C7 C6 H68 107.8 . . ?
O2 C7 C8 111.3(3) . . ?
O2 C7 C6 109.1(3) . . ?
C8 C7 C6 109.1(3) . . ?
O2 C7 H69 109.1 . . ?
C8 C7 H69 109.1 . . ?
C6 C7 H69 109.1 . . ?
O3 C8 C9 122.5(4) . . ?
O3 C8 C7 121.5(4) . . ?
C9 C8 C7 116.0(3) . . ?
C8 C9 H10 109.5 . . ?
C8 C9 H11 109.5 . . ?
H10 C9 H11 109.5 . . ?
C8 C9 H12 109.5 . . ?
H10 C9 H12 109.5 . . ?
H11 C9 H12 109.5 . . ?
C6 O1 H70 109.5 . . ?
C7 O2 Si1 122.4(2) . . ?
O2 Si1 C10 109.04(19) . . ?
O2 Si1 C11 109.48(16) . . ?
C10 Si1 C11 109.7(2) . . ?
O2 Si1 C12 104.60(16) . . ?
C10 Si1 C12 112.7(2) . . ?
C11 Si1 C12 111.1(2) . . ?
Si1 C10 H13 109.5 . . ?
Si1 C10 H14 109.5 . . ?
H13 C10 H14 109.5 . . ?
Si1 C10 H15 109.5 . . ?
H13 C10 H15 109.5 . . ?
H14 C10 H15 109.5 . . ?
Si1 C11 H16 109.5 . . ?
Si1 C11 H17 109.5 . . ?
H16 C11 H17 109.5 . . ?
Si1 C11 H18 109.5 . . ?
H16 C11 H18 109.5 . . ?
H17 C11 H18 109.5 . . ?
C14 C12 C15 109.0(4) . . ?
C14 C12 C13 109.4(4) . . ?
C15 C12 C13 109.2(3) . . ?
C14 C12 Si1 109.5(3) . . ?
C15 C12 Si1 110.6(3) . . ?
C13 C12 Si1 109.1(3) . . ?
C12 C13 H19 109.5 . . ?
C12 C13 H20 109.5 . . ?
H19 C13 H20 109.5 . . ?
C12 C13 H21 109.5 . . ?
H19 C13 H21 109.5 . . ?
H20 C13 H21 109.5 . . ?
C12 C14 H22 109.5 . . ?
C12 C14 H23 109.5 . . ?
H22 C14 H23 109.5 . . ?
C12 C14 H24 109.5 . . ?
H22 C14 H24 109.5 . . ?
H23 C14 H24 109.5 . . ?
C12 C15 H25 109.5 . . ?
C12 C15 H26 109.5 . . ?
H25 C15 H26 109.5 . . ?
C12 C15 H27 109.5 . . ?
H25 C15 H27 109.5 . . ?
H26 C15 H27 109.5 . . ?
C17 C16 H28 109.5 . . ?
C17 C16 H29 109.5 . . ?
H28 C16 H29 109.5 . . ?
C17 C16 H30 109.5 . . ?
H28 C16 H30 109.5 . . ?
H29 C16 H30 109.5 . . ?
C16 C17 C18 112.9(4) . . ?
C16 C17 H31 109.0 . . ?
C18 C17 H31 109.0 . . ?
C16 C17 H32 109.0 . . ?
C18 C17 H32 109.0 . . ?
H31 C17 H32 107.8 . . ?
C19 C18 C17 112.2(3) . . ?
C19 C18 H33 109.2 . . ?
C17 C18 H33 109.2 . . ?
C19 C18 H34 109.2 . . ?
C17 C18 H34 109.2 . . ?
H33 C18 H34 107.9 . . ?
C18 C19 C20 115.6(3) . . ?
C18 C19 H35 108.4 . . ?
C20 C19 H35 108.4 . . ?
C18 C19 H36 108.4 . . ?
C20 C19 H36 108.4 . . ?
H35 C19 H36 107.4 . . ?
C19 C20 C21 113.4(3) . . ?
C19 C20 Br2 110.0(2) . . ?
C21 C20 Br2 107.5(3) . . ?
C19 C20 H71 108.6 . . ?
C21 C20 H71 108.6 . . ?
Br2 C20 H71 108.6 . . ?
O4 C21 C20 112.1(3) . . ?
O4 C21 C22 110.1(3) . . ?
C20 C21 C22 111.4(3) . . ?
O4 C21 H72 107.7 . . ?
C20 C21 H72 107.7 . . ?
C22 C21 H72 107.7 . . ?
O5 C22 C23 111.2(3) . . ?
O5 C22 C21 108.7(3) . . ?
C23 C22 C21 108.9(3) . . ?
O5 C22 H73 109.3 . . ?
C23 C22 H73 109.3 . . ?
C21 C22 H73 109.3 . . ?
O6 C23 C24 122.7(4) . . ?
O6 C23 C22 120.5(3) . . ?
C24 C23 C22 116.7(3) . . ?
C23 C24 H37 109.5 . . ?
C23 C24 H38 109.5 . . ?
H37 C24 H38 109.5 . . ?
C23 C24 H39 109.5 . . ?
H37 C24 H39 109.5 . . ?
H38 C24 H39 109.5 . . ?
C21 O4 H74 109.5 . . ?
C22 O5 Si2 126.7(2) . . ?
O5 Si2 C26 108.51(16) . . ?
O5 Si2 C25 110.25(18) . . ?
C26 Si2 C25 109.9(2) . . ?
O5 Si2 C27 106.69(16) . . ?
C26 Si2 C27 110.7(2) . . ?
C25 Si2 C27 110.7(2) . . ?
Si2 C25 H40 109.5 . . ?
Si2 C25 H41 109.5 . . ?
H40 C25 H41 109.5 . . ?
Si2 C25 H42 109.5 . . ?
H40 C25 H42 109.5 . . ?
H41 C25 H42 109.5 . . ?
Si2 C26 H43 109.5 . . ?
Si2 C26 H44 109.5 . . ?
H43 C26 H44 109.5 . . ?
Si2 C26 H45 109.5 . . ?
H43 C26 H45 109.5 . . ?
H44 C26 H45 109.5 . . ?
C29 C27 C30 108.9(4) . . ?
C29 C27 C28 109.9(4) . . ?
C30 C27 C28 108.2(4) . . ?
C29 C27 Si2 110.4(3) . . ?
C30 C27 Si2 109.2(3) . . ?
C28 C27 Si2 110.3(3) . . ?
C27 C28 H46 109.5 . . ?
C27 C28 H47 109.5 . . ?
H46 C28 H47 109.5 . . ?
C27 C28 H48 109.5 . . ?
H46 C28 H48 109.5 . . ?
H47 C28 H48 109.5 . . ?
C27 C29 H49 109.5 . . ?
C27 C29 H50 109.5 . . ?
H49 C29 H50 109.5 . . ?
C27 C29 H51 109.5 . . ?
H49 C29 H51 109.5 . . ?
H50 C29 H51 109.5 . . ?
C27 C30 H52 109.5 . . ?
C27 C30 H53 109.5 . . ?
H52 C30 H53 109.5 . . ?
C27 C30 H54 109.5 . . ?
H52 C30 H54 109.5 . . ?
H53 C30 H54 109.5 . . ?
C32 C31 H55 109.5 . . ?
C32 C31 H56 109.5 . . ?
H55 C31 H56 109.5 . . ?
C32 C31 H57 109.5 . . ?
H55 C31 H57 109.5 . . ?
H56 C31 H57 109.5 . . ?
C31 C32 C33 112.7(3) . . ?
C31 C32 H58 109.1 . . ?
C33 C32 H58 109.1 . . ?
C31 C32 H59 109.1 . . ?
C33 C32 H59 109.1 . . ?
H58 C32 H59 107.8 . . ?
C32 C33 C34 113.0(3) . . ?
C32 C33 H60 109.0 . . ?
C34 C33 H60 109.0 . . ?
C32 C33 H61 109.0 . . ?
C34 C33 H61 109.0 . . ?
H60 C33 H61 107.8 . . ?
C35 C34 C33 113.6(3) . . ?
C35 C34 H62 108.8 . . ?
C33 C34 H62 108.8 . . ?
C35 C34 H63 108.8 . . ?
C33 C34 H63 108.8 . . ?
H62 C34 H63 107.7 . . ?
C34 C35 C36 114.7(3) . . ?
C34 C35 Br3 109.7(2) . . ?
C36 C35 Br3 106.9(2) . . ?
C34 C35 H75 108.5 . . ?
C36 C35 H75 108.5 . . ?
Br3 C35 H75 108.5 . . ?
O7 C36 C35 112.2(3) . . ?
O7 C36 C37 110.0(3) . . ?
C35 C36 C37 111.0(3) . . ?
O7 C36 H76 107.8 . . ?
C35 C36 H76 107.8 . . ?
C37 C36 H76 107.8 . . ?
O8 C37 C38 111.7(18) . . ?
O10 C37 C38 110.9(9) . . ?
O8 C37 C36 115.3(15) . . ?
O10 C37 C36 105.4(8) . . ?
C38 C37 C36 108.5(3) . . ?
O10 C37 H77 110.6 . . ?
C38 C37 H77 110.6 . . ?
C36 C37 H77 110.6 . . ?
O8 C37 H78 106.9 . . ?
C38 C37 H78 106.9 . . ?
C36 C37 H78 106.9 . . ?
O9 C38 C39 121.8(4) . . ?
O9 C38 C37 121.2(4) . . ?
C39 C38 C37 117.0(3) . . ?
C38 C39 H64 109.5 . . ?
C38 C39 H65 109.5 . . ?
H64 C39 H65 109.5 . . ?
C38 C39 H66 109.5 . . ?
H64 C39 H66 109.5 . . ?
H65 C39 H66 109.5 . . ?
C36 O7 H79 109.5 . . ?
C37 O8 Si4 126.2(17) . . ?
O10 Si3 C41 103.1(7) . . ?
O10 Si3 C50 114.8(8) . . ?
C41 Si3 C50 111.3(9) . . ?
O10 Si3 C42 110.9(8) . . ?
C41 Si3 C42 110.8(4) . . ?
C50 Si3 C42 106.0(7) . . ?
Si4 C40 H104 109.5 . . ?
Si4 C40 H105 109.5 . . ?
H104 C40 H105 109.5 . . ?
Si4 C40 H106 109.5 . . ?
H104 C40 H106 109.5 . . ?
H105 C40 H106 109.5 . . ?
Si3 C41 H80 109.5 . . ?
Si3 C41 H81 109.5 . . ?
H80 C41 H81 109.5 . . ?
Si3 C41 H82 109.5 . . ?
H80 C41 H82 109.5 . . ?
H81 C41 H82 109.5 . . ?
C43 C42 C44 108.2(7) . . ?
C43 C42 C45 108.7(7) . . ?
C44 C42 C45 110.3(8) . . ?
C43 C42 Si3 111.2(5) . . ?
C44 C42 Si3 109.9(5) . . ?
C45 C42 Si3 108.5(5) . . ?
C42 C43 H83 109.5 . . ?
C42 C43 H84 109.5 . . ?
H83 C43 H84 109.5 . . ?
C42 C43 H85 109.5 . . ?
H83 C43 H85 109.5 . . ?
H84 C43 H85 109.5 . . ?
C42 C44 H86 109.5 . . ?
C42 C44 H87 109.5 . . ?
H86 C44 H87 109.5 . . ?
C42 C44 H88 109.5 . . ?
H86 C44 H88 109.5 . . ?
H87 C44 H88 109.5 . . ?
C42 C45 H89 109.5 . . ?
C42 C45 H90 109.5 . . ?
H89 C45 H90 109.5 . . ?
C42 C45 H91 109.5 . . ?
H89 C45 H91 109.5 . . ?
H90 C45 H91 109.5 . . ?
O8 Si4 C49 109.0(13) . . ?
O8 Si4 C46 104.4(10) . . ?
C49 Si4 C46 113.1(8) . . ?
O8 Si4 C40 100.9(18) . . ?
C49 Si4 C40 114.5(17) . . ?
C46 Si4 C40 113.6(14) . . ?
C48 C46 C51 105.7(17) . . ?
C48 C46 C47 111.3(14) . . ?
C51 C46 C47 109.6(17) . . ?
C48 C46 Si4 111.0(12) . . ?
C51 C46 Si4 110.4(11) . . ?
C47 C46 Si4 108.8(12) . . ?
C46 C47 H92 109.5 . . ?
C46 C47 H93 109.5 . . ?
H92 C47 H93 109.5 . . ?
C46 C47 H94 109.5 . . ?
H92 C47 H94 109.5 . . ?
H93 C47 H94 109.5 . . ?
C37 O10 Si3 127.8(10) . . ?
C46 C48 H95 109.5 . . ?
C46 C48 H96 109.5 . . ?
H95 C48 H96 109.5 . . ?
C46 C48 H97 109.5 . . ?
H95 C48 H97 109.5 . . ?
H96 C48 H97 109.5 . . ?
Si4 C49 H98 109.5 . . ?
Si4 C49 H99 109.5 . . ?
H98 C49 H99 109.5 . . ?
Si4 C49 H100 109.5 . . ?
H98 C49 H100 109.5 . . ?
H99 C49 H100 109.5 . . ?
Si3 C50 H107 109.5 . . ?
Si3 C50 H108 109.5 . . ?
H107 C50 H108 109.5 . . ?
Si3 C50 H109 109.5 . . ?
H107 C50 H109 109.5 . . ?
H108 C50 H109 109.5 . . ?
C46 C51 H101 109.5 . . ?
C46 C51 H102 109.5 . . ?
H101 C51 H102 109.5 . . ?
C46 C51 H103 109.5 . . ?
H101 C51 H103 109.5 . . ?
H102 C51 H103 109.5 . . ?

loop_
_geom_bond_atom_site_label_1
_geom_bond_atom_site_label_2
_geom_bond_distance
_geom_bond_site_symmetry_2
_geom_bond_publ_flag
C1 C2 1.521(6) . ?
C1 H1 0.9800 . ?
C1 H2 0.9800 . ?
C1 H3 0.9800 . ?
C2 C3 1.530(5) . ?
C2 H4 0.9900 . ?
C2 H5 0.9900 . ?
C3 C4 1.520(5) . ?
C3 H6 0.9900 . ?
C3 H7 0.9900 . ?
C4 C5 1.521(5) . ?
C4 H8 0.9900 . ?
C4 H9 0.9900 . ?
C5 C6 1.531(5) . ?
C5 Br1 1.981(3) . ?
C5 H67 1.0000 . ?
C6 O1 1.411(4) . ?
C6 C7 1.542(5) . ?
C6 H68 1.0000 . ?
C7 O2 1.416(4) . ?
C7 C8 1.527(5) . ?
C7 H69 1.0000 . ?
C8 O3 1.207(5) . ?
C8 C9 1.501(5) . ?
C9 H10 0.9800 . ?
C9 H11 0.9800 . ?
C9 H12 0.9800 . ?
O1 H70 0.8400 . ?
O2 Si1 1.662(2) . ?
Si1 C10 1.863(5) . ?
Si1 C11 1.869(4) . ?
Si1 C12 1.873(4) . ?
C10 H13 0.9800 . ?
C10 H14 0.9800 . ?
C10 H15 0.9800 . ?
C11 H16 0.9800 . ?
C11 H17 0.9800 . ?
C11 H18 0.9800 . ?
C12 C14 1.528(6) . ?
C12 C15 1.539(6) . ?
C12 C13 1.549(5) . ?
C13 H19 0.9800 . ?
C13 H20 0.9800 . ?
C13 H21 0.9800 . ?
C14 H22 0.9800 . ?
C14 H23 0.9800 . ?
C14 H24 0.9800 . ?
C15 H25 0.9800 . ?
C15 H26 0.9800 . ?
C15 H27 0.9800 . ?
C16 C17 1.519(7) . ?
C16 H28 0.9800 . ?
C16 H29 0.9800 . ?
C16 H30 0.9800 . ?
C17 C18 1.526(6) . ?
C17 H31 0.9900 . ?
C17 H32 0.9900 . ?
C18 C19 1.516(6) . ?
C18 H33 0.9900 . ?
C18 H34 0.9900 . ?
C19 C20 1.524(5) . ?
C19 H35 0.9900 . ?
C19 H36 0.9900 . ?
C20 C21 1.526(5) . ?
C20 Br2 1.972(3) . ?
C20 H71 1.0000 . ?
C21 O4 1.405(4) . ?
C21 C22 1.544(5) . ?
C21 H72 1.0000 . ?
C22 O5 1.406(4) . ?
C22 C23 1.533(5) . ?
C22 H73 1.0000 . ?
C23 O6 1.214(5) . ?
C23 C24 1.495(6) . ?
C24 H37 0.9800 . ?
C24 H38 0.9800 . ?
C24 H39 0.9800 . ?
O4 H74 0.8400 . ?
O5 Si2 1.662(2) . ?
Si2 C26 1.853(4) . ?
Si2 C25 1.872(5) . ?
Si2 C27 1.882(4) . ?
C25 H40 0.9800 . ?
C25 H41 0.9800 . ?
C25 H42 0.9800 . ?
C26 H43 0.9800 . ?
C26 H44 0.9800 . ?
C26 H45 0.9800 . ?
C27 C29 1.520(6) . ?
C27 C30 1.534(6) . ?
C27 C28 1.540(6) . ?
C28 H46 0.9800 . ?
C28 H47 0.9800 . ?
C28 H48 0.9800 . ?
C29 H49 0.9800 . ?
C29 H50 0.9800 . ?
C29 H51 0.9800 . ?
C30 H52 0.9800 . ?
C30 H53 0.9800 . ?
C30 H54 0.9800 . ?
C31 C32 1.513(6) . ?
C31 H55 0.9800 . ?
C31 H56 0.9800 . ?
C31 H57 0.9800 . ?
C32 C33 1.519(5) . ?
C32 H58 0.9900 . ?
C32 H59 0.9900 . ?
C33 C34 1.521(5) . ?
C33 H60 0.9900 . ?
C33 H61 0.9900 . ?
C34 C35 1.521(5) . ?
C34 H62 0.9900 . ?
C34 H63 0.9900 . ?
C35 C36 1.528(5) . ?
C35 Br3 1.974(3) . ?
C35 H75 1.0000 . ?
C36 O7 1.406(4) . ?
C36 C37 1.554(5) . ?
C36 H76 1.0000 . ?
C37 O8 1.26(3) . ?
C37 O10 1.494(18) . ?
C37 C38 1.520(5) . ?
C37 H77 1.0000 . ?
C37 H78 1.0000 . ?
C38 O9 1.210(4) . ?
C38 C39 1.498(6) . ?
C39 H64 0.9800 . ?
C39 H65 0.9800 . ?
C39 H66 0.9800 . ?
O7 H79 0.8400 . ?
O8 Si4 1.68(4) . ?
Si3 O10 1.65(2) . ?
Si3 C41 1.846(16) . ?
Si3 C50 1.86(2) . ?
Si3 C42 1.879(6) . ?
C40 Si4 1.95(4) . ?
C40 H104 0.9800 . ?
C40 H105 0.9800 . ?
C40 H106 0.9800 . ?
C41 H80 0.9800 . ?
C41 H81 0.9800 . ?
C41 H82 0.9800 . ?
C42 C43 1.525(12) . ?
C42 C44 1.547(14) . ?
C42 C45 1.555(11) . ?
C43 H83 0.9800 . ?
C43 H84 0.9800 . ?
C43 H85 0.9800 . ?
C44 H86 0.9800 . ?
C44 H87 0.9800 . ?
C44 H88 0.9800 . ?
C45 H89 0.9800 . ?
C45 H90 0.9800 . ?
C45 H91 0.9800 . ?
Si4 C49 1.88(2) . ?
Si4 C46 1.896(15) . ?
C46 C48 1.50(2) . ?
C46 C51 1.53(4) . ?
C46 C47 1.58(3) . ?
C47 H92 0.9800 . ?
C47 H93 0.9800 . ?
C47 H94 0.9800 . ?
C48 H95 0.9800 . ?
C48 H96 0.9800 . ?
C48 H97 0.9800 . ?
C49 H98 0.9800 . ?
C49 H99 0.9800 . ?
C49 H100 0.9800 . ?
C50 H107 0.9800 . ?
C50 H108 0.9800 . ?
C50 H109 0.9800 . ?
C51 H101 0.9800 . ?
C51 H102 0.9800 . ?
C51 H103 0.9800 . ?

loop_
_geom_torsion_atom_site_label_1
_geom_torsion_atom_site_label_2
_geom_torsion_atom_site_label_3
_geom_torsion_atom_site_label_4
_geom_torsion
_geom_torsion_site_symmetry_1
_geom_torsion_site_symmetry_2
_geom_torsion_site_symmetry_3
_geom_torsion_site_symmetry_4
_geom_torsion_publ_flag
C1 C2 C3 C4 179.3(4) . . . . ?
C2 C3 C4 C5 -171.7(3) . . . . ?
C3 C4 C5 C6 178.8(3) . . . . ?
C3 C4 C5 Br1 -61.5(4) . . . . ?
C4 C5 C6 O1 -43.0(4) . . . . ?
Br1 C5 C6 O1 -163.9(2) . . . . ?
C4 C5 C6 C7 -167.2(3) . . . . ?
Br1 C5 C6 C7 71.9(3) . . . . ?
O1 C6 C7 O2 -68.5(4) . . . . ?
C5 C6 C7 O2 56.0(4) . . . . ?
O1 C6 C7 C8 53.3(4) . . . . ?
C5 C6 C7 C8 177.8(3) . . . . ?
O2 C7 C8 O3 15.8(5) . . . . ?
C6 C7 C8 O3 -104.7(4) . . . . ?
O2 C7 C8 C9 -162.9(3) . . . . ?
C6 C7 C8 C9 76.6(4) . . . . ?
C8 C7 O2 Si1 92.3(3) . . . . ?
C6 C7 O2 Si1 -147.3(2) . . . . ?
C7 O2 Si1 C10 -48.1(3) . . . . ?
C7 O2 Si1 C11 72.0(3) . . . . ?
C7 O2 Si1 C12 -168.8(3) . . . . ?
O2 Si1 C12 C14 -54.8(3) . . . . ?
C10 Si1 C12 C14 -173.1(3) . . . . ?
C11 Si1 C12 C14 63.2(4) . . . . ?
O2 Si1 C12 C15 -175.0(3) . . . . ?
C10 Si1 C12 C15 66.7(4) . . . . ?
C11 Si1 C12 C15 -57.0(4) . . . . ?
O2 Si1 C12 C13 64.8(3) . . . . ?
C10 Si1 C12 C13 -53.5(4) . . . . ?
C11 Si1 C12 C13 -177.2(3) . . . . ?
C16 C17 C18 C19 -178.5(4) . . . . ?
C17 C18 C19 C20 -166.8(4) . . . . ?
C18 C19 C20 C21 -179.6(3) . . . . ?
C18 C19 C20 Br2 -59.1(4) . . . . ?
C19 C20 C21 O4 -43.7(4) . . . . ?
Br2 C20 C21 O4 -165.5(2) . . . . ?
C19 C20 C21 C22 -167.6(3) . . . . ?
Br2 C20 C21 C22 70.5(3) . . . . ?
O4 C21 C22 O5 -67.1(4) . . . . ?
C20 C21 C22 O5 58.0(4) . . . . ?
O4 C21 C22 C23 54.2(4) . . . . ?
C20 C21 C22 C23 179.3(3) . . . . ?
O5 C22 C23 O6 9.7(5) . . . . ?
C21 C22 C23 O6 -110.1(4) . . . . ?
O5 C22 C23 C24 -168.1(3) . . . . ?
C21 C22 C23 C24 72.1(4) . . . . ?
C23 C22 O5 Si2 73.1(4) . . . . ?
C21 C22 O5 Si2 -166.9(2) . . . . ?
C22 O5 Si2 C26 -124.1(3) . . . . ?
C22 O5 Si2 C25 -3.7(3) . . . . ?
C22 O5 Si2 C27 116.6(3) . . . . ?
O5 Si2 C27 C29 -67.3(3) . . . . ?
C26 Si2 C27 C29 174.8(3) . . . . ?
C25 Si2 C27 C29 52.7(3) . . . . ?
O5 Si2 C27 C30 52.4(3) . . . . ?
C26 Si2 C27 C30 -65.5(4) . . . . ?
C25 Si2 C27 C30 172.3(3) . . . . ?
O5 Si2 C27 C28 171.1(3) . . . . ?
C26 Si2 C27 C28 53.3(4) . . . . ?
C25 Si2 C27 C28 -68.9(4) . . . . ?
C31 C32 C33 C34 179.9(3) . . . . ?
C32 C33 C34 C35 -169.1(3) . . . . ?
C33 C34 C35 C36 179.2(3) . . . . ?
C33 C34 C35 Br3 -60.5(4) . . . . ?
C34 C35 C36 O7 -42.6(4) . . . . ?
Br3 C35 C36 O7 -164.5(2) . . . . ?
C34 C35 C36 C37 -166.2(3) . . . . ?
Br3 C35 C36 C37 72.0(3) . . . . ?
O7 C36 C37 O8 -73.2(19) . . . . ?
C35 C36 C37 O8 51.6(19) . . . . ?
O7 C36 C37 O10 -65.9(9) . . . . ?
C35 C36 C37 O10 58.9(9) . . . . ?
O7 C36 C37 C38 53.0(4) . . . . ?
C35 C36 C37 C38 177.8(3) . . . . ?
O8 C37 C38 O9 16.9(15) . . . . ?
O10 C37 C38 O9 3.9(9) . . . . ?
C36 C37 C38 O9 -111.4(4) . . . . ?
O8 C37 C38 C39 -162.8(14) . . . . ?
O10 C37 C38 C39 -175.8(8) . . . . ?
C36 C37 C38 C39 68.9(5) . . . . ?
C38 C37 O8 Si4 88(3) . . . . ?
C36 C37 O8 Si4 -147(2) . . . . ?
O10 Si3 C42 C43 -50.7(8) . . . . ?
C41 Si3 C42 C43 63.2(8) . . . . ?
C50 Si3 C42 C43 -175.9(9) . . . . ?
O10 Si3 C42 C44 69.1(7) . . . . ?
C41 Si3 C42 C44 -177.1(8) . . . . ?
C50 Si3 C42 C44 -56.2(9) . . . . ?
O10 Si3 C42 C45 -170.2(7) . . . . ?
C41 Si3 C42 C45 -56.3(8) . . . . ?
C50 Si3 C42 C45 64.6(9) . . . . ?
C37 O8 Si4 C49 -47(4) . . . . ?
C37 O8 Si4 C46 -168(3) . . . . ?
C37 O8 Si4 C40 74(4) . . . . ?
O8 Si4 C46 C48 -171.3(18) . . . . ?
C49 Si4 C46 C48 70.4(15) . . . . ?
C40 Si4 C46 C48 -62(2) . . . . ?
O8 Si4 C46 C51 -54(2) . . . . ?
C49 Si4 C46 C51 -172.7(17) . . . . ?
C40 Si4 C46 C51 55(2) . . . . ?
O8 Si4 C46 C47 65.9(19) . . . . ?
C49 Si4 C46 C47 -52.4(15) . . . . ?
C40 Si4 C46 C47 175(2) . . . . ?
C38 C37 O10 Si3 111.7(16) . . . . ?
C36 C37 O10 Si3 -131.0(15) . . . . ?
C41 Si3 O10 C37 149.9(16) . . . . ?
C50 Si3 O10 C37 29(2) . . . . ?
C42 Si3 O10 C37 -91.5(18) . . . . ?
